data_7016637
loop_
_publ_author_name
'Pellei, Maura'
'Papini, Grazia'
'Trasatti, Andrea'
'Giorgetti, Marco'
'Tonelli, Domenica'
'Minicucci, Marco'
'Marzano, Cristina'
'Gandin, Valentina'
'Aquilanti, Giuliana'
'Dolmella, Alessandro'
'Santini, Carlo'

_publ_section_title
;
 Nitroimidazole and glucosamine conjugated heteroscorpionate ligands
 and related copper(ii) complexes. Syntheses, biological activity and
 XAS studies.
;
_journal_issue 38
_journal_name_full 'Dalton transactions (Cambridge, England : 2003)'
_journal_page_first 9877
_journal_page_last 9888
_journal_paper_doi 10.1039/c1dt10486a
_journal_volume 40
_journal_year 2011
_chemical_formula_moiety 'C18 H24 N8 O3'
_chemical_formula_sum 'C18 H24 N8 O3'
_chemical_formula_weight 400.45
_chemical_name_systematic
;
?
;
_space_group_crystal_system monoclinic
_space_group_IT_number 14
_space_group_name_Hall '-P 2ybc'
_space_group_name_H-M_alt 'P 1 21/c 1'
_symmetry_space_group_name_Hall '-P 2ybc'
_symmetry_space_group_name_H-M 'P 1 21/c 1'
_atom_sites_solution_hydrogens geom
_atom_sites_solution_primary direct
_atom_sites_solution_secondary difmap
_audit_creation_date 2011-05-04
_audit_creation_method
;
Olex2 1.1
(compiled 2011.02.15 svn.r1672, GUI svn.r3494)
;
_cell_angle_alpha 90.00
_cell_angle_beta 90.818(12)
_cell_angle_gamma 90.00
_cell_formula_units_Z 4
_cell_length_a 11.7813(14)
_cell_length_b 16.3076(11)
_cell_length_c 10.4320(14)
_cell_measurement_reflns_used 2868
_cell_measurement_temperature 297(1)
_cell_measurement_theta_max 73.2431
_cell_measurement_theta_min 4.2349
_cell_volume 2004.0(4)
_computing_cell_refinement
;
CrysAlisPro, Agilent Technologies,
Version 1.171.34.47 (release 21-12-2010 CrysAlis171 .NET)
(compiled Dec 21 2010,18:08:13)
;
_computing_data_collection
;
CrysAlisPro, Agilent Technologies,
Version 1.171.34.47 (release 21-12-2010 CrysAlis171 .NET)
(compiled Dec 21 2010,18:08:13)
;
_computing_data_reduction
;
CrysAlisPro, Agilent Technologies,
Version 1.171.34.47 (release 21-12-2010 CrysAlis171 .NET)
(compiled Dec 21 2010,18:08:13)
;
_computing_molecular_graphics 'SHELXTL NT vers.5.10 (Sheldrick, 1999)'
_computing_publication_material
;
O. V. Dolomanov, L. J. Bourhis, R. J. Gildea, J. A. K. Howard and H. Puschmann,
OLEX2: a complete structure solution, refinement and analysis program.
J. Appl. Cryst. (2009). 42, 339-341.
;
_computing_structure_refinement 'SHELXL-97 (Sheldrick, 1997)'
_computing_structure_solution 'SHELXTL NT vers.5.10 (Sheldrick, 1999)'
_diffrn_ambient_temperature 297(1)
_diffrn_detector_area_resol_mean 16.1274
_diffrn_measured_fraction_theta_full 0.832
_diffrn_measured_fraction_theta_max 0.832
_diffrn_measurement_details
;
1 omega -82.00 -57.00 1.0000 5.0000
omega____ theta____ kappa____ phi______ frames
- 0.0000 179.0000 120.0000 25

2 omega -76.00 -32.00 1.0000 5.0000
omega____ theta____ kappa____ phi______ frames
- 0.0000 179.0000 -60.0000 44

3 omega -74.00 -34.00 1.0000 5.0000
omega____ theta____ kappa____ phi______ frames
- 0.0000 179.0000 -180.0000 40

4 omega -130.00 -89.00 1.0000 25.0000
omega____ theta____ kappa____ phi______ frames
- -58.0000 -84.0000 160.0000 41

5 omega -15.00 32.00 1.0000 25.0000
omega____ theta____ kappa____ phi______ frames
- 58.0000 -45.0000 150.0000 47

6 omega -14.00 24.00 1.0000 25.0000
omega____ theta____ kappa____ phi______ frames
- 58.0000 -45.0000 30.0000 38

7 omega -88.00 -14.00 1.0000 75.0000
omega____ theta____ kappa____ phi______ frames
- -64.5000 50.0000 -180.0000 74

8 omega -88.00 -62.00 1.0000 75.0000
omega____ theta____ kappa____ phi______ frames
- -64.5000 -44.0000 -149.0000 26

9 omega 91.00 138.00 1.0000 75.0000
omega____ theta____ kappa____ phi______ frames
- 116.0000 -41.0000 78.0000 47

10 omega 125.00 150.00 1.0000 75.0000
omega____ theta____ kappa____ phi______ frames
- 116.0000 179.0000 -180.0000 25

11 omega 115.00 140.00 1.0000 75.0000
omega____ theta____ kappa____ phi______ frames
- 116.0000 -50.0000 -60.0000 25

12 omega 88.00 116.00 1.0000 75.0000
omega____ theta____ kappa____ phi______ frames
- 116.0000 -50.0000 60.0000 28

13 omega 57.00 137.00 1.0000 75.0000
omega____ theta____ kappa____ phi______ frames
- 116.0000 179.0000 150.0000 80

14 omega 110.00 135.00 1.0000 75.0000
omega____ theta____ kappa____ phi______ frames
- 116.0000 111.0000 -30.0000 25

15 omega 87.00 131.00 1.0000 75.0000
omega____ theta____ kappa____ phi______ frames
- 116.0000 -50.0000 30.0000 44

16 omega 102.00 141.00 1.0000 75.0000
omega____ theta____ kappa____ phi______ frames
- 116.0000 -77.0000 56.0000 39

17 omega -82.00 -32.00 1.0000 5.0000
omega____ theta____ kappa____ phi______ frames
- 0.0000 179.0000 -30.0000 50

18 omega -72.00 33.00 1.0000 5.0000
omega____ theta____ kappa____ phi______ frames
- 0.0000 -77.0000 -150.0000 105

19 omega 25.00 130.00 1.0000 25.0000
omega____ theta____ kappa____ phi______ frames
- 58.0000 77.0000 150.0000 105

20 omega 25.00 130.00 1.0000 25.0000
omega____ theta____ kappa____ phi______ frames
- 58.0000 77.0000 30.0000 105

21 omega -136.00 -61.00 1.0000 75.0000
omega____ theta____ kappa____ phi______ frames
- -64.5000 -50.0000 -60.0000 75

22 omega 100.00 178.00 1.0000 75.0000
omega____ theta____ kappa____ phi______ frames
- 116.0000 111.0000 30.0000 78

23 omega 72.00 178.00 1.0000 75.0000
omega____ theta____ kappa____ phi______ frames
- 116.0000 25.0000 -60.0000 106

;
_diffrn_measurement_device_type 'Xcalibur, Eos, Gemini'
_diffrn_measurement_method '\w scans'
_diffrn_radiation_monochromator graphite
_diffrn_radiation_source
;
'Enhance (Cu) X-ray Source fine-focus sealed tube'
;
_diffrn_radiation_type CuK\a
_diffrn_radiation_wavelength 1.54184
_diffrn_reflns_av_R_equivalents 0.0332
_diffrn_reflns_av_unetI/netI 0.0371
_diffrn_reflns_limit_h_max 14
_diffrn_reflns_limit_h_min -10
_diffrn_reflns_limit_k_max 19
_diffrn_reflns_limit_k_min -19
_diffrn_reflns_limit_l_max 12
_diffrn_reflns_limit_l_min -10
_diffrn_reflns_number 8383
_diffrn_reflns_theta_full 73.40
_diffrn_reflns_theta_max 73.40
_diffrn_reflns_theta_min 4.63
_diffrn_standards_decay_% 0.0(1)
_diffrn_standards_interval_count 50
_diffrn_standards_number 2
_exptl_absorpt_coefficient_mu 0.784
_exptl_absorpt_correction_T_max 1.00000
_exptl_absorpt_correction_T_min 0.52913
_exptl_absorpt_correction_type multi-scan
_exptl_absorpt_process_details
;
CrysAlisPro, Agilent Technologies,
Version 1.171.34.47 (release 21-12-2010 CrysAlis171 .NET)
(compiled Dec 21 2010,18:08:13)
Empirical absorption correction using spherical harmonics,
implemented in SCALE3 ABSPACK scaling algorithm.
;
_exptl_crystal_colour colourless
_exptl_crystal_density_diffrn 1.327
_exptl_crystal_density_method 'not measured'
_exptl_crystal_description plates
_exptl_crystal_F_000 848
_exptl_crystal_size_max 0.30
_exptl_crystal_size_mid 0.10
_exptl_crystal_size_min 0.04
_refine_diff_density_max 0.210
_refine_diff_density_min -0.233
_refine_diff_density_rms 0.049
_refine_ls_extinction_method none
_refine_ls_goodness_of_fit_ref 1.061
_refine_ls_hydrogen_treatment constr
_refine_ls_matrix_type full
_refine_ls_number_parameters 267
_refine_ls_number_reflns 3346
_refine_ls_number_restraints 0
_refine_ls_restrained_S_all 1.061
_refine_ls_R_factor_all 0.0756
_refine_ls_R_factor_gt 0.0587
_refine_ls_shift/su_max 0.007
_refine_ls_shift/su_mean 0.000
_refine_ls_structure_factor_coef Fsqd
_refine_ls_weighting_details 'calc w=1/[\s^2^(Fo^2^)+(0.1141P)^2^+0.2644P] where P=(Fo^2^+2Fc^2^)/3'
_refine_ls_weighting_scheme calc
_refine_ls_wR_factor_gt 0.1731
_refine_ls_wR_factor_ref 0.1834
_reflns_number_gt 2565
_reflns_number_total 3346
_reflns_threshold_expression >2sigma(I)
_cod_data_source_file c1dt10486a.txt
_cod_data_source_block exp_31_abs
_cod_database_code 7016637

loop_
_space_group_symop_id
_space_group_symop_operation_xyz
1 'x, y, z'
2 '-x, y+1/2, -z+1/2'
3 '-x, -y, -z'
4 'x, -y-1/2, z-1/2'

loop_
_atom_site_label
_atom_site_type_symbol
_atom_site_fract_x
_atom_site_fract_y
_atom_site_fract_z
_atom_site_U_iso_or_equiv
_atom_site_adp_type
_atom_site_occupancy
_atom_site_symmetry_multiplicity
_atom_site_calc_flag
_atom_site_refinement_flags
O1 O 0.67960(16) 0.25344(11) 0.45037(16) 0.0533(5) Uani 1 1 d .
O2 O 0.3476(2) 0.37794(18) 0.3203(3) 0.1007(9) Uani 1 1 d .
O3 O 0.2543(3) 0.3165(2) 0.4676(3) 0.1216(12) Uani 1 1 d .
N1 N 0.68505(15) 0.26835(11) 0.23679(18) 0.0404(5) Uani 1 1 d .
H1 H 0.7188 0.2535 0.1680 0.048 Uiso 1 1 calc R
N2 N 0.42752(17) 0.22446(14) 0.2346(2) 0.0523(6) Uani 1 1 d .
N3 N 0.3741(2) 0.10363(18) 0.3109(3) 0.0717(8) Uani 1 1 d .
N4 N 0.3163(2) 0.3156(2) 0.3755(3) 0.0755(8) Uani 1 1 d .
N5 N 0.86663(15) 0.15975(11) 0.22347(18) 0.0409(5) Uani 1 1 d .
N6 N 0.78922(16) 0.11190(12) 0.15854(19) 0.0453(5) Uani 1 1 d .
N7 N 0.84846(16) 0.13546(11) 0.45048(19) 0.0430(5) Uani 1 1 d .
N8 N 0.94911(17) 0.13734(12) 0.5186(2) 0.0489(5) Uani 1 1 d .
C1 C 0.72348(19) 0.23982(12) 0.3482(2) 0.0376(5) Uani 1 1 d .
C2 C 0.58880(19) 0.32351(14) 0.2252(3) 0.0466(6) Uani 1 1 d .
H2A H 0.6117 0.3722 0.1788 0.056 Uiso 1 1 calc R
H2B H 0.5662 0.3405 0.3102 0.056 Uiso 1 1 calc R
C3 C 0.4876(2) 0.28495(17) 0.1566(2) 0.0531(6) Uani 1 1 d .
H3A H 0.4349 0.3279 0.1314 0.064 Uiso 1 1 calc R
H3B H 0.5135 0.2585 0.0790 0.064 Uiso 1 1 calc R
C4 C 0.4351(2) 0.14157(18) 0.2249(3) 0.0600(8) Uani 1 1 d .
C5 C 0.3239(3) 0.1636(2) 0.3797(3) 0.0721(9) Uani 1 1 d .
H5 H 0.2753 0.1550 0.4478 0.087 Uiso 1 1 calc R
C6 C 0.3553(2) 0.23819(19) 0.3346(3) 0.0581(7) Uani 1 1 d .
C7 C 0.5021(3) 0.0983(2) 0.1267(3) 0.0748(10) Uani 1 1 d .
H7A H 0.4696 0.1086 0.0433 0.112 Uiso 1 1 calc R
H7B H 0.5012 0.0404 0.1436 0.112 Uiso 1 1 calc R
H7C H 0.5790 0.1178 0.1294 0.112 Uiso 1 1 calc R
C8 C 0.83793(19) 0.19360(13) 0.3464(2) 0.0405(5) Uani 1 1 d .
H8 H 0.8958 0.2354 0.3641 0.049 Uiso 1 1 calc R
C9 C 0.8432(2) 0.08739(15) 0.0558(2) 0.0479(6) Uani 1 1 d .
C10 C 0.9544(2) 0.11756(17) 0.0547(3) 0.0551(7) Uani 1 1 d .
H10 H 1.0083 0.1084 -0.0080 0.066 Uiso 1 1 calc R
C11 C 0.9679(2) 0.16281(15) 0.1631(2) 0.0470(6) Uani 1 1 d .
C12 C 0.7832(3) 0.03478(19) -0.0427(3) 0.0687(8) Uani 1 1 d .
H12A H 0.8228 -0.0164 -0.0511 0.103 Uiso 1 1 calc R
H12B H 0.7818 0.0627 -0.1238 0.103 Uiso 1 1 calc R
H12C H 0.7069 0.0245 -0.0161 0.103 Uiso 1 1 calc R
C13 C 1.0685(2) 0.2079(2) 0.2155(3) 0.0722(9) Uani 1 1 d .
H13A H 1.0549 0.2659 0.2104 0.108 Uiso 1 1 calc R
H13B H 1.1342 0.1944 0.1664 0.108 Uiso 1 1 calc R
H13C H 1.0813 0.1926 0.3034 0.108 Uiso 1 1 calc R
C14 C 0.9401(2) 0.07638(15) 0.6020(2) 0.0517(6) Uani 1 1 d .
C15 C 0.8360(2) 0.03651(15) 0.5879(2) 0.0541(6) Uani 1 1 d .
H15 H 0.8102 -0.0073 0.6365 0.065 Uiso 1 1 calc R
C16 C 0.7792(2) 0.07392(14) 0.4896(2) 0.0462(6) Uani 1 1 d .
C17 C 1.0364(3) 0.05737(19) 0.6936(3) 0.0698(9) Uani 1 1 d .
H17A H 1.1045 0.0834 0.6645 0.105 Uiso 1 1 calc R
H17B H 1.0478 -0.0009 0.6973 0.105 Uiso 1 1 calc R
H17C H 1.0184 0.0775 0.7773 0.105 Uiso 1 1 calc R
C18 C 0.6666(2) 0.05383(17) 0.4293(3) 0.0598(7) Uani 1 1 d .
H18A H 0.6213 0.1026 0.4237 0.090 Uiso 1 1 calc R
H18B H 0.6285 0.0138 0.4806 0.090 Uiso 1 1 calc R
H18C H 0.6779 0.0322 0.3448 0.090 Uiso 1 1 calc R

loop_
_atom_site_aniso_label
_atom_site_aniso_U_11
_atom_site_aniso_U_22
_atom_site_aniso_U_33
_atom_site_aniso_U_23
_atom_site_aniso_U_13
_atom_site_aniso_U_12
O1 0.0668(11) 0.0607(10) 0.0327(9) 0.0022(8) 0.0086(8) 0.0121(8)
O2 0.0997(19) 0.0969(18) 0.107(2) 0.0035(17) 0.0320(17) 0.0205(15)
O3 0.109(2) 0.153(3) 0.104(2) -0.044(2) 0.062(2) -0.020(2)
N1 0.0417(10) 0.0529(10) 0.0267(9) 0.0022(8) 0.0043(8) 0.0044(7)
N2 0.0388(11) 0.0756(14) 0.0424(12) 0.0001(10) -0.0038(10) -0.0036(9)
N3 0.0560(14) 0.0891(17) 0.0698(17) 0.0072(15) -0.0045(13) -0.0206(13)
N4 0.0510(15) 0.111(2) 0.0652(18) -0.0175(16) 0.0121(14) -0.0034(14)
N5 0.0383(10) 0.0499(10) 0.0345(10) -0.0006(8) 0.0000(9) 0.0007(7)
N6 0.0451(11) 0.0516(10) 0.0391(11) -0.0053(9) 0.0015(9) -0.0004(8)
N7 0.0466(11) 0.0488(10) 0.0334(10) 0.0023(8) -0.0043(9) -0.0001(7)
N8 0.0511(12) 0.0564(11) 0.0389(11) -0.0012(9) -0.0086(10) 0.0036(8)
C1 0.0444(12) 0.0410(10) 0.0275(11) -0.0022(8) 0.0054(10) -0.0054(8)
C2 0.0473(13) 0.0513(12) 0.0411(13) 0.0075(10) 0.0033(11) 0.0044(9)
C3 0.0446(13) 0.0778(16) 0.0370(13) 0.0103(12) 0.0003(11) 0.0058(11)
C4 0.0446(14) 0.0755(17) 0.0595(18) -0.0020(14) -0.0102(14) -0.0086(12)
C5 0.0540(17) 0.117(3) 0.0453(16) 0.0094(18) -0.0009(14) -0.0303(17)
C6 0.0425(14) 0.0910(19) 0.0408(14) -0.0035(14) -0.0006(12) -0.0095(12)
C7 0.0600(17) 0.081(2) 0.083(2) -0.0175(18) -0.0063(17) -0.0030(14)
C8 0.0419(12) 0.0446(11) 0.0351(12) 0.0003(9) -0.0022(10) -0.0045(8)
C9 0.0544(14) 0.0514(12) 0.0380(13) -0.0004(10) 0.0017(11) 0.0104(10)
C10 0.0521(15) 0.0737(16) 0.0400(14) 0.0023(12) 0.0137(12) 0.0147(12)
C11 0.0400(13) 0.0614(13) 0.0398(13) 0.0090(11) 0.0063(11) 0.0062(9)
C12 0.080(2) 0.0715(18) 0.0542(17) -0.0197(14) -0.0019(16) 0.0083(14)
C13 0.0472(15) 0.101(2) 0.068(2) 0.0040(18) 0.0028(15) -0.0106(14)
C14 0.0688(16) 0.0533(13) 0.0327(12) -0.0009(10) -0.0054(12) 0.0132(11)
C15 0.0801(18) 0.0486(13) 0.0338(12) 0.0046(11) 0.0047(12) 0.0021(11)
C16 0.0560(14) 0.0479(12) 0.0349(12) -0.0006(10) 0.0065(11) -0.0012(9)
C17 0.085(2) 0.0773(18) 0.0468(16) 0.0036(14) -0.0133(15) 0.0221(15)
C18 0.0639(16) 0.0634(15) 0.0521(16) 0.0006(13) 0.0012(14) -0.0172(12)

loop_
_atom_type_symbol
_atom_type_description
_atom_type_scat_dispersion_real
_atom_type_scat_dispersion_imag
_atom_type_scat_source
C C 0.0181 0.0091 'International Tables Vol C Tables 4.2.6.8 and 6.1.1.4'
H H 0.0000 0.0000 'International Tables Vol C Tables 4.2.6.8 and 6.1.1.4'
N N 0.0311 0.0180 'International Tables Vol C Tables 4.2.6.8 and 6.1.1.4'
O O 0.0492 0.0322 'International Tables Vol C Tables 4.2.6.8 and 6.1.1.4'

loop_
_geom_angle_atom_site_label_1
_geom_angle_atom_site_label_2
_geom_angle_atom_site_label_3
_geom_angle
C1 N1 C2 123.2(2)
C4 N2 C3 126.5(3)
C4 N2 C6 105.1(3)
C6 N2 C3 128.4(2)
C4 N3 C5 105.6(3)
O2 N4 C6 119.9(3)
O3 N4 O2 123.4(4)
O3 N4 C6 116.7(4)
N6 N5 C8 119.64(19)
C11 N5 N6 112.0(2)
C11 N5 C8 128.13(18)
C9 N6 N5 104.44(19)
N8 N7 C8 115.97(19)
C16 N7 N8 112.25(18)
C16 N7 C8 131.60(17)
C14 N8 N7 104.2(2)
O1 C1 N1 124.2(2)
O1 C1 C8 118.92(19)
N1 C1 C8 116.6(2)
N1 C2 C3 113.0(2)
N2 C3 C2 113.47(18)
N2 C4 C7 124.2(3)
N3 C4 N2 112.4(3)
N3 C4 C7 123.4(3)
N3 C5 C6 109.9(3)
N2 C6 N4 125.6(3)
C5 C6 N2 107.0(3)
C5 C6 N4 127.3(3)
N5 C8 N7 113.49(18)
N5 C8 C1 114.46(16)
N7 C8 C1 112.1(2)
N6 C9 C10 111.3(2)
N6 C9 C12 120.1(2)
C10 C9 C12 128.6(3)
C11 C10 C9 106.4(2)
N5 C11 C10 105.8(2)
N5 C11 C13 123.2(2)
C10 C11 C13 131.0(3)
N8 C14 C15 111.0(2)
N8 C14 C17 120.3(3)
C15 C14 C17 128.7(3)
C16 C15 C14 107.0(2)
N7 C16 C15 105.4(2)
N7 C16 C18 124.6(2)
C15 C16 C18 129.9(2)

loop_
_geom_bond_atom_site_label_1
_geom_bond_atom_site_label_2
_geom_bond_distance
O1 C1 1.212(3)
O2 N4 1.227(4)
O3 N4 1.216(4)
N1 C1 1.326(3)
N1 C2 1.451(3)
N2 C3 1.468(3)
N2 C4 1.359(4)
N2 C6 1.374(4)
N3 C4 1.313(4)
N3 C5 1.354(5)
N4 C6 1.412(4)
N5 N6 1.372(2)
N5 C8 1.440(3)
N5 C11 1.358(3)
N6 C9 1.316(3)
N7 N8 1.374(2)
N7 C8 1.446(3)
N7 C16 1.360(3)
N8 C14 1.326(3)
C1 C8 1.545(3)
C2 C3 1.518(3)
C4 C7 1.481(4)
C5 C6 1.357(4)
C9 C10 1.400(4)
C9 C12 1.507(3)
C10 C11 1.358(4)
C11 C13 1.493(4)
C14 C15 1.394(4)
C14 C17 1.505(3)
C15 C16 1.361(3)
C16 C18 1.496(3)
